data_8106479
loop_
_publ_author_name
'Liu, Ping'
'Liu, Qiuxia'
'Zhao, Ning'
'An, Caixia'
'Lian, Zhaoxun'

_publ_section_title
;
 Crystal structure of catena-(bis(\m2-1,
 2-bis(imidazole-1-ylmethyl)benzene-\kN:N&#x2032;)-dichlororido-nickel(II)),
 C28H28Cl2N8Ni
;
_journal_issue 2
_journal_name_full 'Zeitschrift f\"ur Kristallographie - New Crystal Structures'
_journal_page_first 197
_journal_page_last 198
_journal_paper_doi 10.1515/ncrs-2016-0186
_journal_volume 232
_journal_year 2017
_chemical_formula_moiety 'C28 H28 Cl2 N8 Ni'
_chemical_formula_sum 'C28 H28 Cl2 N8 Ni'
_chemical_formula_weight 606.19
_space_group_crystal_system monoclinic
_space_group_IT_number 14
_space_group_name_Hall '-P 2ybc'
_space_group_name_H-M_alt 'P 1 21/c 1'
_atom_sites_solution_hydrogens geom
_cell_angle_alpha 90
_cell_angle_beta 91.209(9)
_cell_angle_gamma 90
_cell_formula_units_Z 2
_cell_length_a 8.521(5)
_cell_length_b 10.255(6)
_cell_length_c 15.414(9)
_cell_measurement_reflns_used 3279
_cell_measurement_temperature 296(2)
_cell_measurement_theta_max 28.032
_cell_measurement_theta_min 2.643
_cell_volume 1346.6(14)
_computing_cell_refinement 'SAINT v7.60A (Bruker, 2009)'
_computing_data_reduction 'SAINT v7.60A (Bruker, 2009)'
_computing_molecular_graphics 'Olex2 (Dolomanov et al., 2009)'
_computing_publication_material 'Olex2 (Dolomanov et al., 2009)'
_computing_structure_refinement 'ShelXL (Sheldrick, 2015)'
_computing_structure_solution 'ShelXT (Sheldrick, 2015)'
_diffrn_ambient_temperature 296.15
_diffrn_detector 'CCD area detector'
_diffrn_detector_area_resol_mean 5.6
_diffrn_detector_type 'Bruker SMART CCD 6000 area detector'
_diffrn_measured_fraction_theta_full 0.999
_diffrn_measured_fraction_theta_max 0.973
_diffrn_measurement_device 'three-circle diffractometer'
_diffrn_measurement_device_type 'Bruker SMART CCD 6000 area detector'
_diffrn_measurement_method '\w scans'
_diffrn_radiation_monochromator graphite
_diffrn_radiation_probe x-ray
_diffrn_radiation_type MoK\a
_diffrn_radiation_wavelength 0.71073
_diffrn_reflns_av_R_equivalents 0.0266
_diffrn_reflns_av_unetI/netI 0.0338
_diffrn_reflns_Laue_measured_fraction_full 0.999
_diffrn_reflns_Laue_measured_fraction_max 0.973
_diffrn_reflns_limit_h_max 11
_diffrn_reflns_limit_h_min -11
_diffrn_reflns_limit_k_max 11
_diffrn_reflns_limit_k_min -13
_diffrn_reflns_limit_l_max 19
_diffrn_reflns_limit_l_min -19
_diffrn_reflns_number 8533
_diffrn_reflns_point_group_measured_fraction_full 0.999
_diffrn_reflns_point_group_measured_fraction_max 0.973
_diffrn_reflns_theta_full 26.000
_diffrn_reflns_theta_max 28.752
_diffrn_reflns_theta_min 2.386
_diffrn_source 'sealed X-ray tube'
_diffrn_source_target Mo
_exptl_absorpt_coefficient_mu 0.954
_exptl_absorpt_correction_T_max 0.72
_exptl_absorpt_correction_T_min 0.63
_exptl_absorpt_correction_type multi-scan
_exptl_absorpt_process_details 'SADABS (Bruker,2007)'
_exptl_crystal_colour green
_exptl_crystal_colour_modifier green
_exptl_crystal_density_diffrn 1.495
_exptl_crystal_description block
_exptl_crystal_F_000 628
_exptl_crystal_size_max 0.32
_exptl_crystal_size_mid 0.28
_exptl_crystal_size_min 0.27
_refine_diff_density_max 0.292
_refine_diff_density_min -0.436
_refine_diff_density_rms 0.080
_refine_ls_extinction_coef .
_refine_ls_extinction_method none
_refine_ls_goodness_of_fit_ref 1.054
_refine_ls_hydrogen_treatment constr
_refine_ls_matrix_type full
_refine_ls_number_parameters 178
_refine_ls_number_reflns 3401
_refine_ls_number_restraints 0
_refine_ls_restrained_S_all 1.054
_refine_ls_R_factor_all 0.0464
_refine_ls_R_factor_gt 0.0360
_refine_ls_shift/su_max 0.001
_refine_ls_shift/su_mean 0.000
_refine_ls_structure_factor_coef Fsqd
_refine_ls_weighting_details 'w=1/[\s^2^(Fo^2^)+(0.0520P)^2^+0.2150P] where P=(Fo^2^+2Fc^2^)/3'
_refine_ls_weighting_scheme calc
_refine_ls_wR_factor_gt 0.0916
_refine_ls_wR_factor_ref 0.0979
_reflns_Friedel_coverage 0.000
_reflns_Friedel_fraction_full .
_reflns_Friedel_fraction_max .
_reflns_number_gt 2786
_reflns_number_total 3401
_reflns_threshold_expression 'I > 2\s(I)'
_cod_data_source_file suppl_ncrs-2016-0186_suppl.cif
_cod_data_source_block I
_cod_original_cell_volume 1346.6(13)
_cod_database_code 8106479
_shelx_space_group_comment
;
The symmetry employed for this shelxl refinement is uniquely defined
by the following loop, which should always be used as a source of
symmetry information in preference to the above space-group names.
They are only intended as comments.
;
_olex2_refinement_description
;
1. Fixed Uiso
 At 1.2 times of:
  All C(H) groups, All C(H,H) groups
2.a Secondary CH2 refined with riding coordinates:
 C11(H11A,H11B), C4(H4A,H4B)
2.b Aromatic/amide H refined with riding coordinates:
 C14(H14), C3(H3), C1(H1), C12(H12), C2(H2), C13(H13), C6(H6), C9(H9), C7(H7),
 C8(H8)
;
_shelx_shelxl_version_number 2014/7
_olex2_submission_special_instructions 'No special instructions were received'

loop_
_space_group_symop_operation_xyz
'x, y, z'
'-x, y+1/2, -z+1/2'
'-x, -y, -z'
'x, -y-1/2, z-1/2'

loop_
_atom_site_label
_atom_site_type_symbol
_atom_site_fract_x
_atom_site_fract_y
_atom_site_fract_z
_atom_site_U_iso_or_equiv
_atom_site_adp_type
_atom_site_occupancy
_atom_site_site_symmetry_order
_atom_site_calc_flag
_atom_site_refinement_flags_posn
_atom_site_refinement_flags_adp
_atom_site_refinement_flags_occupancy
_atom_site_disorder_assembly
_atom_site_disorder_group
Ni1 Ni 0.0000 1.0000 0.5000 0.02810(11) Uani 1 2 d S T P . .
Cl1 Cl -0.17547(6) 1.06435(5) 0.37806(3) 0.04321(14) Uani 1 1 d . . . . .
N1 N 0.06376(19) 0.83528(15) 0.43302(10) 0.0365(4) Uani 1 1 d . . . . .
N3 N 0.32413(19) 0.22418(15) 0.35580(10) 0.0366(3) Uani 1 1 d . . . . .
N4 N 0.18288(17) 0.09890(15) 0.43864(10) 0.0340(3) Uani 1 1 d . . . . .
N2 N 0.1612(2) 0.64656(16) 0.39900(12) 0.0498(5) Uani 1 1 d . . . . .
C14 C 0.1810(2) 0.19045(18) 0.38008(12) 0.0355(4) Uani 1 1 d . . . . .
H14 H 0.0895 0.2281 0.3577 0.043 Uiso 1 1 calc R . . . .
C11 C 0.3681(3) 0.3210(2) 0.29157(13) 0.0456(5) Uani 1 1 d . . . . .
H11A H 0.2735 0.3579 0.2655 0.055 Uiso 1 1 calc R . . . .
H11B H 0.4255 0.2781 0.2460 0.055 Uiso 1 1 calc R . . . .
C3 C 0.1260(3) 0.7279(2) 0.46327(14) 0.0468(5) Uani 1 1 d . . . . .
H3 H 0.1435 0.7104 0.5219 0.056 Uiso 1 1 calc R . . . .
C1 C 0.0603(3) 0.8203(2) 0.34543(13) 0.0451(5) Uani 1 1 d . . . . .
H1 H 0.0212 0.8816 0.3061 0.054 Uiso 1 1 calc R . . . .
C10 C 0.4668(2) 0.42926(19) 0.32850(13) 0.0403(4) Uani 1 1 d . . . . .
C12 C 0.4247(3) 0.1475(2) 0.40064(17) 0.0549(6) Uani 1 1 d . . . . .
H12 H 0.5335 0.1472 0.3974 0.066 Uiso 1 1 calc R . . . .
C5 C 0.4057(3) 0.5247(2) 0.38130(15) 0.0465(5) Uani 1 1 d . . . . .
C2 C 0.1209(3) 0.7050(2) 0.32390(14) 0.0514(5) Uani 1 1 d . . . . .
H2 H 0.1327 0.6720 0.2682 0.062 Uiso 1 1 calc R . . . .
C13 C 0.3370(2) 0.0717(2) 0.45089(17) 0.0539(6) Uani 1 1 d . . . . .
H13 H 0.3765 0.0089 0.4890 0.065 Uiso 1 1 calc R . . . .
C6 C 0.5012(4) 0.6232(2) 0.41095(18) 0.0673(7) Uani 1 1 d . . . . .
H6 H 0.4600 0.6880 0.4460 0.081 Uiso 1 1 calc R . . . .
C9 C 0.6220(3) 0.4353(3) 0.30756(18) 0.0609(7) Uani 1 1 d . . . . .
H9 H 0.6641 0.3713 0.2722 0.073 Uiso 1 1 calc R . . . .
C4 C 0.2369(4) 0.5212(2) 0.4072(2) 0.0683(8) Uani 1 1 d . . . . .
H4A H 0.1808 0.4584 0.3712 0.082 Uiso 1 1 calc R . . . .
H4B H 0.2313 0.4920 0.4670 0.082 Uiso 1 1 calc R . . . .
C7 C 0.6556(4) 0.6278(3) 0.3898(2) 0.0790(9) Uani 1 1 d . . . . .
H7 H 0.7193 0.6949 0.4108 0.095 Uiso 1 1 calc R . . . .
C8 C 0.7162(3) 0.5342(3) 0.3380(2) 0.0791(9) Uani 1 1 d . . . . .
H8 H 0.8213 0.5372 0.3232 0.095 Uiso 1 1 calc R . . . .

loop_
_atom_site_aniso_label
_atom_site_aniso_U_11
_atom_site_aniso_U_22
_atom_site_aniso_U_33
_atom_site_aniso_U_23
_atom_site_aniso_U_13
_atom_site_aniso_U_12
Ni1 0.02884(18) 0.02755(17) 0.02800(18) -0.00068(12) 0.00279(12) 0.00188(12)
Cl1 0.0359(3) 0.0593(3) 0.0343(2) 0.0073(2) -0.00053(18) 0.0062(2)
N1 0.0418(9) 0.0330(8) 0.0349(8) -0.0038(6) 0.0065(6) 0.0012(7)
N3 0.0383(9) 0.0321(8) 0.0398(9) 0.0008(6) 0.0088(7) -0.0003(7)
N4 0.0309(8) 0.0323(8) 0.0389(8) 0.0012(6) 0.0040(6) 0.0005(6)
N2 0.0623(12) 0.0315(9) 0.0564(11) -0.0037(8) 0.0227(9) 0.0062(8)
C14 0.0320(9) 0.0352(9) 0.0394(10) 0.0028(8) 0.0011(7) 0.0009(7)
C11 0.0553(13) 0.0430(11) 0.0390(11) 0.0025(8) 0.0124(9) -0.0054(9)
C3 0.0637(14) 0.0370(10) 0.0405(11) 0.0022(8) 0.0166(9) 0.0116(10)
C1 0.0497(12) 0.0507(12) 0.0351(10) -0.0057(9) 0.0015(8) 0.0047(10)
C10 0.0457(11) 0.0343(10) 0.0413(10) 0.0078(8) 0.0088(8) 0.0002(8)
C12 0.0308(10) 0.0542(13) 0.0801(16) 0.0223(12) 0.0082(10) 0.0058(9)
C5 0.0594(14) 0.0311(10) 0.0495(12) 0.0058(8) 0.0109(10) 0.0004(9)
C2 0.0586(14) 0.0524(13) 0.0434(12) -0.0175(10) 0.0105(10) 0.0002(11)
C13 0.0327(11) 0.0548(13) 0.0744(16) 0.0272(12) 0.0028(10) 0.0067(9)
C6 0.097(2) 0.0415(12) 0.0631(16) -0.0008(11) -0.0020(15) -0.0133(13)
C9 0.0482(13) 0.0534(14) 0.0821(18) 0.0100(13) 0.0206(12) 0.0019(11)
C4 0.0766(18) 0.0333(11) 0.097(2) 0.0028(12) 0.0429(16) 0.0105(11)
C7 0.084(2) 0.0587(17) 0.093(2) 0.0223(16) -0.0320(18) -0.0273(16)
C8 0.0447(15) 0.0729(18) 0.120(3) 0.0345(19) -0.0026(16) -0.0121(14)

loop_
_atom_type_symbol
_atom_type_description
_atom_type_scat_dispersion_real
_atom_type_scat_dispersion_imag
_atom_type_scat_source
C C 0.0033 0.0016 'International Tables Vol C Tables 4.2.6.8 and 6.1.1.4'
H H 0.0000 0.0000 'International Tables Vol C Tables 4.2.6.8 and 6.1.1.4'
Cl Cl 0.1484 0.1585 'International Tables Vol C Tables 4.2.6.8 and 6.1.1.4'
N N 0.0061 0.0033 'International Tables Vol C Tables 4.2.6.8 and 6.1.1.4'
Ni Ni 0.3393 1.1124 'International Tables Vol C Tables 4.2.6.8 and 6.1.1.4'

loop_
_geom_angle_atom_site_label_1
_geom_angle_atom_site_label_2
_geom_angle_atom_site_label_3
_geom_angle
_geom_angle_site_symmetry_1
_geom_angle_site_symmetry_3
Cl1 Ni1 Cl1 180.0 3_576 .
N1 Ni1 Cl1 89.97(6) 3_576 3_576
N1 Ni1 Cl1 90.03(6) 3_576 .
N1 Ni1 Cl1 89.97(6) . .
N1 Ni1 Cl1 90.03(6) . 3_576
N1 Ni1 N1 180.0 3_576 .
N1 Ni1 N4 92.05(7) 3_576 1_565
N1 Ni1 N4 92.05(7) . 3_566
N1 Ni1 N4 87.95(7) . 1_565
N1 Ni1 N4 87.95(7) 3_576 3_566
N4 Ni1 Cl1 91.65(6) 3_566 .
N4 Ni1 Cl1 88.35(6) 1_565 .
N4 Ni1 Cl1 88.35(6) 3_566 3_576
N4 Ni1 Cl1 91.65(6) 1_565 3_576
N4 Ni1 N4 180.00(7) 3_566 1_565
C3 N1 Ni1 128.55(14) . .
C3 N1 C1 105.08(16) . .
C1 N1 Ni1 126.20(13) . .
C14 N3 C11 128.27(17) . .
C14 N3 C12 106.37(16) . .
C12 N3 C11 125.33(18) . .
C14 N4 Ni1 131.42(13) . 1_545
C14 N4 C13 104.09(16) . .
C13 N4 Ni1 124.40(14) . 1_545
C3 N2 C2 107.66(18) . .
C3 N2 C4 126.8(2) . .
C2 N2 C4 125.5(2) . .
N3 C14 H14 123.7 . .
N4 C14 N3 112.62(17) . .
N4 C14 H14 123.7 . .
N3 C11 H11A 108.9 . .
N3 C11 H11B 108.9 . .
N3 C11 C10 113.41(17) . .
H11A C11 H11B 107.7 . .
C10 C11 H11A 108.9 . .
C10 C11 H11B 108.9 . .
N1 C3 N2 111.02(19) . .
N1 C3 H3 124.5 . .
N2 C3 H3 124.5 . .
N1 C1 H1 124.9 . .
C2 C1 N1 110.27(19) . .
C2 C1 H1 124.9 . .
C5 C10 C11 122.2(2) . .
C9 C10 C11 118.8(2) . .
C9 C10 C5 119.0(2) . .
N3 C12 H12 126.9 . .
C13 C12 N3 106.26(19) . .
C13 C12 H12 126.9 . .
C10 C5 C4 121.0(2) . .
C6 C5 C10 119.3(2) . .
C6 C5 C4 119.6(2) . .
N2 C2 H2 127.0 . .
C1 C2 N2 105.96(18) . .
C1 C2 H2 127.0 . .
N4 C13 H13 124.7 . .
C12 C13 N4 110.64(19) . .
C12 C13 H13 124.7 . .
C5 C6 H6 119.5 . .
C7 C6 C5 121.1(3) . .
C7 C6 H6 119.5 . .
C10 C9 H9 119.5 . .
C8 C9 C10 121.0(3) . .
C8 C9 H9 119.5 . .
N2 C4 C5 112.59(19) . .
N2 C4 H4A 109.1 . .
N2 C4 H4B 109.1 . .
C5 C4 H4A 109.1 . .
C5 C4 H4B 109.1 . .
H4A C4 H4B 107.8 . .
C6 C7 H7 120.1 . .
C8 C7 C6 119.8(3) . .
C8 C7 H7 120.1 . .
C9 C8 H8 120.1 . .
C7 C8 C9 119.9(3) . .
C7 C8 H8 120.1 . .

loop_
_geom_bond_atom_site_label_1
_geom_bond_atom_site_label_2
_geom_bond_distance
_geom_bond_site_symmetry_2
Ni1 Cl1 2.4669(11) .
Ni1 Cl1 2.4669(11) 3_576
Ni1 N1 2.0586(17) 3_576
Ni1 N1 2.0586(17) .
Ni1 N4 2.1008(17) 1_565
Ni1 N4 2.1008(17) 3_566
N1 C3 1.304(3) .
N1 C1 1.359(3) .
N3 C14 1.329(2) .
N3 C11 1.457(2) .
N3 C12 1.344(3) .
N4 Ni1 2.1008(17) 1_545
N4 C14 1.302(2) .
N4 C13 1.352(3) .
N2 C3 1.334(3) .
N2 C2 1.342(3) .
N2 C4 1.443(3) .
C14 H14 0.9300 .
C11 H11A 0.9700 .
C11 H11B 0.9700 .
C11 C10 1.498(3) .
C3 H3 0.9300 .
C1 H1 0.9300 .
C1 C2 1.335(3) .
C10 C5 1.382(3) .
C10 C9 1.370(3) .
C12 H12 0.9300 .
C12 C13 1.337(3) .
C5 C6 1.370(3) .
C5 C4 1.501(4) .
C2 H2 0.9300 .
C13 H13 0.9300 .
C6 H6 0.9300 .
C6 C7 1.363(5) .
C9 H9 0.9300 .
C9 C8 1.369(4) .
C4 H4A 0.9700 .
C4 H4B 0.9700 .
C7 H7 0.9300 .
C7 C8 1.358(5) .
C8 H8 0.9300 .

loop_
_geom_torsion_atom_site_label_1
_geom_torsion_atom_site_label_2
_geom_torsion_atom_site_label_3
_geom_torsion_atom_site_label_4
_geom_torsion
_geom_torsion_site_symmetry_1
_geom_torsion_site_symmetry_2
_geom_torsion_site_symmetry_3
_geom_torsion_site_symmetry_4
Ni1 N1 C3 N2 -175.52(14) . . . .
Ni1 N1 C1 C2 175.20(15) . . . .
Ni1 N4 C14 N3 -177.83(12) 1_545 . . .
Ni1 N4 C13 C12 177.65(17) 1_545 . . .
N1 C1 C2 N2 0.7(3) . . . .
N3 C11 C10 C5 -72.4(3) . . . .
N3 C11 C10 C9 109.1(2) . . . .
N3 C12 C13 N4 0.0(3) . . . .
C14 N3 C11 C10 119.2(2) . . . .
C14 N3 C12 C13 -0.7(3) . . . .
C14 N4 C13 C12 0.6(3) . . . .
C11 N3 C14 N4 179.21(17) . . . .
C11 N3 C12 C13 -178.8(2) . . . .
C11 C10 C5 C6 -178.1(2) . . . .
C11 C10 C5 C4 2.5(3) . . . .
C11 C10 C9 C8 178.4(2) . . . .
C3 N1 C1 C2 -0.3(2) . . . .
C3 N2 C2 C1 -0.7(3) . . . .
C3 N2 C4 C5 -104.4(3) . . . .
C1 N1 C3 N2 -0.1(2) . . . .
C10 C5 C6 C7 -0.6(4) . . . .
C10 C5 C4 N2 -134.5(2) . . . .
C10 C9 C8 C7 0.1(4) . . . .
C12 N3 C14 N4 1.2(2) . . . .
C12 N3 C11 C10 -63.1(3) . . . .
C5 C10 C9 C8 -0.2(4) . . . .
C5 C6 C7 C8 0.6(4) . . . .
C2 N2 C3 N1 0.5(3) . . . .
C2 N2 C4 C5 71.9(3) . . . .
C13 N4 C14 N3 -1.1(2) . . . .
C6 C5 C4 N2 46.1(4) . . . .
C6 C7 C8 C9 -0.3(5) . . . .
C9 C10 C5 C6 0.4(3) . . . .
C9 C10 C5 C4 -179.0(2) . . . .
C4 N2 C3 N1 177.4(2) . . . .
C4 N2 C2 C1 -177.6(2) . . . .
C4 C5 C6 C7 178.8(3) . . . .
